data_7030184
loop_
_publ_author_name
'Ma, Xiao'
'Hu, Sheng-Min'
'Tan, Chun-Hong'
'Wen, Yue-Hong'
'Zhu, Qi-Long'
'Shen, Chao-Jun'
'Sheng, Tian-Lu'
'Wu, Xin-Tao'

_publ_section_title
;
 A cyanide-bridged trinuclear Fe(II)-Ru(II)-Fe(II) complex with three
 stable states: synthesis, crystal structures, electronic couplings and
 magnetic properties.
;
_journal_issue 39
_journal_name_full 'Dalton transactions (Cambridge, England : 2003)'
_journal_page_first 12163
_journal_page_last 12169
_journal_paper_doi 10.1039/c2dt30614j
_journal_volume 41
_journal_year 2012
_chemical_formula_sum 'C103 H88 F18 Fe2 N5 P8 Ru'
_chemical_formula_weight 2198.31
_chemical_name_systematic
;
?
;
_space_group_IT_number 2
_symmetry_cell_setting triclinic
_symmetry_space_group_name_Hall '-P 1'
_symmetry_space_group_name_H-M 'P -1'
_atom_sites_solution_hydrogens geom
_atom_sites_solution_primary direct
_atom_sites_solution_secondary difmap
_audit_creation_method SHELXL-97
_cell_angle_alpha 74.529(13)
_cell_angle_beta 79.381(18)
_cell_angle_gamma 83.976(16)
_cell_formula_units_Z 2
_cell_length_a 15.548(8)
_cell_length_b 17.676(9)
_cell_length_c 22.116(9)
_cell_measurement_reflns_used 13238
_cell_measurement_temperature 293(2)
_cell_measurement_theta_max 27.4835
_cell_measurement_theta_min 3.0134
_cell_volume 5748(5)
_computing_cell_refinement 'CrystalClear (Rigaku/MSC Inc., 2005)'
_computing_data_collection 'CrystalClear (Rigaku/MSC Inc., 2005)'
_computing_data_reduction 'CrystalClear (Rigaku/MSC Inc., 2005)'
_computing_molecular_graphics 'Bruker SHELXTL'
_computing_publication_material 'Bruker SHELXTL'
_computing_structure_refinement 'SHELXL-97 (Sheldrick, 1997)'
_computing_structure_solution 'SHELXS-97 (Sheldrick, 1990)'
_diffrn_ambient_temperature 293(2)
_diffrn_detector_area_resol_mean 28.5714
_diffrn_measured_fraction_theta_full 0.983
_diffrn_measured_fraction_theta_max 0.983
_diffrn_measurement_device_type Saturn70
_diffrn_measurement_method CCD_Profile_fitting
_diffrn_radiation_monochromator Confocal
_diffrn_radiation_source 'Rotating Anode'
_diffrn_radiation_type MoK\a
_diffrn_radiation_wavelength 0.71073
_diffrn_reflns_av_R_equivalents 0.0385
_diffrn_reflns_av_sigmaI/netI 0.0673
_diffrn_reflns_limit_h_max 18
_diffrn_reflns_limit_h_min -18
_diffrn_reflns_limit_k_max 19
_diffrn_reflns_limit_k_min -21
_diffrn_reflns_limit_l_max 26
_diffrn_reflns_limit_l_min -26
_diffrn_reflns_number 37878
_diffrn_reflns_theta_full 25.50
_diffrn_reflns_theta_max 25.50
_diffrn_reflns_theta_min 2.00
_exptl_absorpt_coefficient_mu 0.562
_exptl_absorpt_correction_T_max 1.0000
_exptl_absorpt_correction_T_min 0.4384
_exptl_absorpt_correction_type multi-scan
_exptl_absorpt_process_details 'RIGAKU/MSC(2004), CrystalClear Version 1.3.6'
_exptl_crystal_colour black-brown
_exptl_crystal_density_diffrn 1.270
_exptl_crystal_density_method 'not measured'
_exptl_crystal_description Prism
_exptl_crystal_F_000 2238
_exptl_crystal_size_max 0.15
_exptl_crystal_size_mid 0.10
_exptl_crystal_size_min 0.10
_refine_diff_density_max 0.910
_refine_diff_density_min -1.097
_refine_diff_density_rms 0.134
_refine_ls_extinction_method none
_refine_ls_goodness_of_fit_ref 1.035
_refine_ls_hydrogen_treatment constr
_refine_ls_matrix_type full
_refine_ls_number_parameters 1344
_refine_ls_number_reflns 21035
_refine_ls_number_restraints 906
_refine_ls_restrained_S_all 1.059
_refine_ls_R_factor_all 0.0968
_refine_ls_R_factor_gt 0.0746
_refine_ls_shift/su_max 0.000
_refine_ls_shift/su_mean 0.000
_refine_ls_structure_factor_coef Fsqd
_refine_ls_weighting_details 'calc w=1/[\s^2^(Fo^2^)+(0.0567P)^2^+28.4402P] where P=(Fo^2^+2Fc^2^)/3'
_refine_ls_weighting_scheme calc
_refine_ls_wR_factor_gt 0.1904
_refine_ls_wR_factor_ref 0.2143
_reflns_number_gt 15914
_reflns_number_total 21035
_reflns_threshold_expression >2sigma(I)
_cod_data_source_file c2dt30614j.txt
_cod_data_source_block 2
_cod_depositor_comments
;
The following automatic conversions were performed:

'_exptl_absorpt_correction_type' value 'Multi-scan' changed to
'multi-scan' according to
/usr/data/users/saulius/automatic-downloads/retrospective/RSC/lib/dictionaries/cif_core.dic
dictionary named 'cif_core.dic' version 2.4.2 from 2011-04-26.

Automatic conversion script
Id: cif_fix_values 2281 2013-09-26 08:29:07Z andrius 
;
_cod_original_cell_volume 5747(5)
_cod_original_sg_symbol_H-M P-1
_cod_database_code 7030184

loop_
_symmetry_equiv_pos_as_xyz
'x, y, z'
'-x, -y, -z'

loop_
_atom_site_label
_atom_site_type_symbol
_atom_site_fract_x
_atom_site_fract_y
_atom_site_fract_z
_atom_site_U_iso_or_equiv
_atom_site_adp_type
_atom_site_occupancy
_atom_site_symmetry_multiplicity
_atom_site_calc_flag
_atom_site_refinement_flags
_atom_site_disorder_assembly
_atom_site_disorder_group
Ru1 Ru 0.31326(3) 0.27356(3) 0.30583(2) 0.03826(13) Uani 1 1 d . . .
Fe1 Fe 0.12686(6) 0.09841(6) 0.23539(5) 0.0506(2) Uani 1 1 d . . .
Fe2 Fe 0.44958(5) 0.49499(5) 0.35551(4) 0.0405(2) Uani 1 1 d . . .
P1 P 0.40864(9) 0.16467(9) 0.34091(8) 0.0442(4) Uani 1 1 d . . .
P2 P 0.00276(10) 0.14251(10) 0.28349(9) 0.0521(4) Uani 1 1 d . . .
P3 P 0.10622(12) 0.19882(12) 0.15416(9) 0.0594(5) Uani 1 1 d . . .
P4 P 0.51215(10) 0.53569(10) 0.25166(7) 0.0463(4) Uani 1 1 d . . .
P5 P 0.33582(10) 0.57589(10) 0.32134(8) 0.0485(4) Uani 1 1 d . . .
N1 N 0.1966(3) 0.1635(3) 0.2628(2) 0.0442(11) Uani 1 1 d . . .
N2 N 0.4054(3) 0.4052(3) 0.3405(2) 0.0442(11) Uani 1 1 d . . .
N3 N 0.3778(3) 0.3222(3) 0.2129(2) 0.0428(11) Uani 1 1 d . . .
N4 N 0.2229(3) 0.3567(3) 0.2711(2) 0.0403(10) Uani 1 1 d . . .
N5 N 0.2153(3) 0.2695(3) 0.3871(2) 0.0420(11) Uani 1 1 d . . .
C1 C 0.2431(4) 0.1996(3) 0.2778(3) 0.0414(13) Uani 1 1 d . . .
C2 C 0.3742(3) 0.3535(3) 0.3315(3) 0.0398(12) Uani 1 1 d . . .
C3 C 0.4630(4) 0.3103(4) 0.1882(3) 0.0539(16) Uani 1 1 d . . .
H3A H 0.4985 0.2742 0.2130 0.065 Uiso 1 1 calc R . .
C4 C 0.4988(5) 0.3493(5) 0.1279(4) 0.0660(19) Uani 1 1 d . . .
H4A H 0.5575 0.3393 0.1123 0.079 Uiso 1 1 calc R . .
C5 C 0.4472(5) 0.4035(5) 0.0908(3) 0.068(2) Uani 1 1 d . . .
H5A H 0.4699 0.4290 0.0492 0.082 Uiso 1 1 calc R . .
C6 C 0.3616(4) 0.4191(4) 0.1160(3) 0.0564(16) Uani 1 1 d . . .
H6A H 0.3264 0.4568 0.0921 0.068 Uiso 1 1 calc R . .
C7 C 0.3282(4) 0.3786(3) 0.1770(3) 0.0440(13) Uani 1 1 d . . .
C8 C 0.2392(4) 0.3970(3) 0.2095(3) 0.0434(13) Uani 1 1 d . . .
C9 C 0.1745(4) 0.4482(4) 0.1826(3) 0.0498(15) Uani 1 1 d . . .
H9A H 0.1856 0.4762 0.1402 0.060 Uiso 1 1 calc R . .
C10 C 0.0928(4) 0.4578(4) 0.2192(3) 0.0501(15) Uani 1 1 d . . .
C11 C 0.0788(4) 0.4137(4) 0.2827(3) 0.0497(15) Uani 1 1 d . . .
H11A H 0.0247 0.4183 0.3080 0.060 Uiso 1 1 calc R . .
C12 C 0.1446(4) 0.3636(3) 0.3080(3) 0.0430(13) Uani 1 1 d . . .
C13 C 0.1409(4) 0.3141(3) 0.3735(3) 0.0428(13) Uani 1 1 d . . .
C14 C 0.0694(4) 0.3164(4) 0.4205(3) 0.0549(16) Uani 1 1 d . . .
H14A H 0.0178 0.3442 0.4100 0.066 Uiso 1 1 calc R . .
C15 C 0.0740(5) 0.2782(5) 0.4822(3) 0.0649(19) Uani 1 1 d . . .
H15A H 0.0262 0.2800 0.5141 0.078 Uiso 1 1 calc R . .
C16 C 0.1510(5) 0.2368(5) 0.4963(3) 0.0628(18) Uani 1 1 d . . .
H16A H 0.1566 0.2116 0.5381 0.075 Uiso 1 1 calc R . .
C17 C 0.2185(4) 0.2333(4) 0.4482(3) 0.0513(15) Uani 1 1 d . . .
H17A H 0.2697 0.2043 0.4583 0.062 Uiso 1 1 calc R . .
C18 C 0.0220(5) 0.5126(4) 0.1914(4) 0.0639(18) Uani 1 1 d . . .
C19 C 0.0433(6) 0.5792(6) 0.1430(5) 0.106(4) Uani 1 1 d . . .
H19A H 0.1017 0.5904 0.1281 0.127 Uiso 1 1 calc R . .
C20 C -0.0229(8) 0.6294(7) 0.1169(6) 0.143(5) Uani 1 1 d . . .
H20A H -0.0089 0.6734 0.0836 0.172 Uiso 1 1 calc R . .
C21 C -0.1093(8) 0.6134(8) 0.1407(6) 0.135(5) Uani 1 1 d . . .
H21A H -0.1534 0.6472 0.1233 0.162 Uiso 1 1 calc R . .
C22 C -0.1311(6) 0.5495(7) 0.1889(5) 0.114(4) Uani 1 1 d . . .
H22A H -0.1896 0.5398 0.2049 0.136 Uiso 1 1 calc R . .
C23 C -0.0656(5) 0.4991(6) 0.2138(4) 0.085(3) Uani 1 1 d . . .
H23A H -0.0805 0.4548 0.2465 0.102 Uiso 1 1 calc R . .
C24 C 0.4462(4) 0.0997(4) 0.2872(3) 0.0510(15) Uani 1 1 d . . .
C25 C 0.4347(4) 0.1213(4) 0.2240(3) 0.0591(17) Uani 1 1 d . . .
H25A H 0.4057 0.1693 0.2083 0.071 Uiso 1 1 calc R . .
C26 C 0.4653(5) 0.0728(5) 0.1839(4) 0.078(2) Uani 1 1 d . . .
H26A H 0.4573 0.0882 0.1416 0.094 Uiso 1 1 calc R . .
C27 C 0.5077(6) 0.0017(5) 0.2073(5) 0.087(3) Uani 1 1 d . . .
H27A H 0.5289 -0.0311 0.1806 0.104 Uiso 1 1 calc R . .
C28 C 0.5192(5) -0.0214(5) 0.2704(5) 0.081(2) Uani 1 1 d . . .
H28A H 0.5478 -0.0697 0.2861 0.098 Uiso 1 1 calc R . .
C29 C 0.4886(5) 0.0269(4) 0.3095(4) 0.0655(19) Uani 1 1 d . . .
H29A H 0.4961 0.0108 0.3518 0.079 Uiso 1 1 calc R . .
C30 C 0.3620(4) 0.0897(4) 0.4114(3) 0.0494(15) Uani 1 1 d . . .
C31 C 0.2895(4) 0.0548(4) 0.4056(4) 0.067(2) Uani 1 1 d . . .
H31A H 0.2661 0.0717 0.3681 0.080 Uiso 1 1 calc R . .
C32 C 0.2506(5) -0.0048(4) 0.4542(4) 0.074(2) Uani 1 1 d . . .
H32A H 0.2025 -0.0282 0.4491 0.089 Uiso 1 1 calc R . .
C33 C 0.2839(5) -0.0289(5) 0.5101(4) 0.080(2) Uani 1 1 d . . .
H33A H 0.2580 -0.0683 0.5433 0.095 Uiso 1 1 calc R . .
C34 C 0.3562(6) 0.0058(6) 0.5168(4) 0.089(3) Uani 1 1 d . . .
H34A H 0.3784 -0.0102 0.5548 0.107 Uiso 1 1 calc R . .
C35 C 0.3959(5) 0.0646(5) 0.4670(4) 0.069(2) Uani 1 1 d . . .
H35A H 0.4453 0.0867 0.4715 0.083 Uiso 1 1 calc R . .
C36 C 0.5111(4) 0.1848(4) 0.3613(3) 0.0513(15) Uani 1 1 d . . .
C37 C 0.5932(4) 0.1669(4) 0.3282(4) 0.0614(18) Uani 1 1 d . . .
H37A H 0.5970 0.1444 0.2942 0.074 Uiso 1 1 calc R . .
C38 C 0.6692(4) 0.1829(5) 0.3464(5) 0.076(2) Uani 1 1 d . . .
H38A H 0.7237 0.1714 0.3242 0.091 Uiso 1 1 calc R . .
C39 C 0.6638(5) 0.2154(5) 0.3967(5) 0.082(3) Uani 1 1 d . . .
H39A H 0.7150 0.2256 0.4085 0.098 Uiso 1 1 calc R . .
C40 C 0.5833(5) 0.2334(4) 0.4301(4) 0.077(2) Uani 1 1 d . . .
H40A H 0.5803 0.2545 0.4648 0.092 Uiso 1 1 calc R . .
C41 C 0.5072(5) 0.2196(4) 0.4115(4) 0.0642(19) Uani 1 1 d . . .
H41A H 0.4530 0.2337 0.4327 0.077 Uiso 1 1 calc R . .
C42 C 0.1764(6) -0.0105(4) 0.2870(5) 0.081(2) Uani 1 1 d . . .
H42A H 0.1943 -0.0215 0.3289 0.098 Uiso 1 1 calc R . .
C43 C 0.2296(6) 0.0129(5) 0.2284(6) 0.089(3) Uani 1 1 d . . .
H43A H 0.2923 0.0215 0.2215 0.106 Uiso 1 1 calc R . .
C44 C 0.1788(8) 0.0210(6) 0.1812(5) 0.098(3) Uani 1 1 d . . .
H44A H 0.1997 0.0349 0.1352 0.118 Uiso 1 1 calc R . .
C45 C 0.0940(7) 0.0028(6) 0.2106(6) 0.099(3) Uani 1 1 d . . .
H45A H 0.0446 0.0009 0.1893 0.119 Uiso 1 1 calc R . .
C46 C 0.0933(6) -0.0173(5) 0.2749(6) 0.087(3) Uani 1 1 d . . .
H46A H 0.0422 -0.0340 0.3073 0.105 Uiso 1 1 calc R . .
C47 C -0.0221(5) 0.2472(4) 0.2426(4) 0.0665(19) Uani 1 1 d . . .
H47A H -0.0749 0.2516 0.2241 0.080 Uiso 1 1 calc R . .
H47B H -0.0321 0.2790 0.2732 0.080 Uiso 1 1 calc R . .
C48 C 0.0549(5) 0.2770(4) 0.1905(4) 0.0656(19) Uani 1 1 d . . .
H48A H 0.0978 0.2964 0.2085 0.079 Uiso 1 1 calc R . .
H48B H 0.0342 0.3204 0.1582 0.079 Uiso 1 1 calc R . .
C49 C -0.0948(4) 0.0905(5) 0.2846(4) 0.0663(19) Uani 1 1 d . . .
C50 C -0.1242(5) 0.0303(5) 0.3372(5) 0.079(2) Uani 1 1 d . . .
H50A H -0.0983 0.0196 0.3735 0.095 Uiso 1 1 calc R . .
C51 C -0.1929(6) -0.0144(6) 0.3355(6) 0.102(3) Uani 1 1 d . . .
H51A H -0.2122 -0.0547 0.3706 0.123 Uiso 1 1 calc R . .
C52 C -0.2311(7) 0.0012(8) 0.2828(7) 0.117(4) Uani 1 1 d . . .
H52A H -0.2768 -0.0286 0.2823 0.141 Uiso 1 1 calc R . .
C53 C -0.2038(7) 0.0599(9) 0.2304(6) 0.130(5) Uani 1 1 d . . .
H53A H -0.2305 0.0696 0.1946 0.156 Uiso 1 1 calc R . .
C54 C -0.1346(6) 0.1058(7) 0.2308(5) 0.103(3) Uani 1 1 d . . .
H54A H -0.1159 0.1459 0.1954 0.123 Uiso 1 1 calc R . .
C55 C -0.0097(4) 0.1421(4) 0.3670(3) 0.0542(16) Uani 1 1 d . . .
C56 C -0.0845(5) 0.1788(5) 0.3960(4) 0.072(2) Uani 1 1 d . . .
H56A H -0.1247 0.2084 0.3714 0.086 Uiso 1 1 calc R . .
C57 C -0.0987(6) 0.1711(6) 0.4610(4) 0.085(3) Uani 1 1 d . . .
H57A H -0.1486 0.1954 0.4798 0.102 Uiso 1 1 calc R . .
C58 C -0.0398(6) 0.1279(5) 0.4979(4) 0.082(2) Uani 1 1 d . . .
H58A H -0.0506 0.1217 0.5416 0.099 Uiso 1 1 calc R . .
C59 C 0.0359(6) 0.0936(5) 0.4697(4) 0.078(2) Uani 1 1 d . . .
H59A H 0.0770 0.0658 0.4943 0.094 Uiso 1 1 calc R . .
C60 C 0.0502(5) 0.1010(4) 0.4048(3) 0.0645(18) Uani 1 1 d . . .
H60A H 0.1011 0.0778 0.3862 0.077 Uiso 1 1 calc R . .
C61 C 0.0327(5) 0.1930(5) 0.0994(4) 0.075(2) Uani 1 1 d . . .
C62 C 0.0467(10) 0.1357(8) 0.0702(6) 0.149(6) Uani 1 1 d . . .
H62A H 0.0937 0.0990 0.0769 0.179 Uiso 1 1 calc R . .
C63 C -0.0122(12) 0.1301(10) 0.0274(8) 0.168(6) Uani 1 1 d U . .
H63A H -0.0021 0.0906 0.0059 0.201 Uiso 1 1 calc R . .
C64 C -0.0805(10) 0.1820(10) 0.0193(7) 0.143(6) Uani 1 1 d . . .
H64A H -0.1200 0.1772 -0.0062 0.172 Uiso 1 1 calc R . .
C65 C -0.0918(8) 0.2398(10) 0.0471(6) 0.123(4) Uani 1 1 d . . .
H65A H -0.1375 0.2775 0.0395 0.148 Uiso 1 1 calc R . .
C66 C -0.0373(6) 0.2453(7) 0.0873(4) 0.097(3) Uani 1 1 d . . .
H66A H -0.0481 0.2863 0.1073 0.117 Uiso 1 1 calc R . .
C67 C 0.2011(5) 0.2417(5) 0.0980(4) 0.075(2) Uani 1 1 d . . .
C68 C 0.2850(5) 0.2108(5) 0.1050(4) 0.077(2) Uani 1 1 d . . .
H68A H 0.2935 0.1687 0.1394 0.093 Uiso 1 1 calc R . .
C69 C 0.3576(6) 0.2420(7) 0.0609(5) 0.097(3) Uani 1 1 d . . .
H69A H 0.4139 0.2220 0.0674 0.116 Uiso 1 1 calc R . .
C70 C 0.3467(8) 0.3005(8) 0.0095(5) 0.121(4) Uani 1 1 d . . .
H70A H 0.3947 0.3177 -0.0213 0.146 Uiso 1 1 calc R . .
C71 C 0.2655(9) 0.3349(8) 0.0024(6) 0.135(4) Uani 1 1 d U . .
H71A H 0.2593 0.3778 -0.0319 0.162 Uiso 1 1 calc R . .
C72 C 0.1891(8) 0.3063(7) 0.0468(5) 0.123(4) Uani 1 1 d U . .
H72A H 0.1337 0.3299 0.0418 0.147 Uiso 1 1 calc R . .
C73 C 0.4237(4) 0.5299(5) 0.4413(3) 0.0574(17) Uani 1 1 d . . .
H73A H 0.3688 0.5554 0.4580 0.069 Uiso 1 1 calc R . .
C74 C 0.4456(6) 0.4487(5) 0.4557(3) 0.069(2) Uani 1 1 d . . .
H74A H 0.4079 0.4078 0.4832 0.083 Uiso 1 1 calc R . .
C75 C 0.5304(6) 0.4363(5) 0.4253(4) 0.070(2) Uani 1 1 d . . .
H75A H 0.5626 0.3852 0.4275 0.084 Uiso 1 1 calc R . .
C76 C 0.5624(4) 0.5098(5) 0.3919(3) 0.0598(18) Uani 1 1 d . . .
H76A H 0.6212 0.5187 0.3672 0.072 Uiso 1 1 calc R . .
C77 C 0.4959(4) 0.5687(4) 0.4002(3) 0.0521(15) Uani 1 1 d . . .
H77A H 0.5009 0.6257 0.3843 0.063 Uiso 1 1 calc R . .
C78 C 0.4211(4) 0.5387(4) 0.2096(3) 0.0541(16) Uani 1 1 d . . .
H78A H 0.4392 0.5612 0.1645 0.065 Uiso 1 1 calc R . .
H78B H 0.4042 0.4856 0.2152 0.065 Uiso 1 1 calc R . .
C79 C 0.3426(5) 0.5879(5) 0.2349(3) 0.0662(19) Uani 1 1 d . . .
H79A H 0.2891 0.5716 0.2267 0.079 Uiso 1 1 calc R . .
H79B H 0.3485 0.6429 0.2127 0.079 Uiso 1 1 calc R . .
C80 C 0.5607(5) 0.6303(4) 0.2203(3) 0.0607(17) Uani 1 1 d . . .
C81 C 0.6249(7) 0.6488(6) 0.2481(4) 0.099(3) Uani 1 1 d . . .
H81A H 0.6407 0.6133 0.2842 0.119 Uiso 1 1 calc R . .
C82 C 0.6682(8) 0.7207(8) 0.2235(6) 0.124(4) Uani 1 1 d U . .
H82A H 0.7132 0.7321 0.2416 0.148 Uiso 1 1 calc R . .
C83 C 0.6399(10) 0.7719(8) 0.1718(7) 0.131(4) Uani 1 1 d U . .
H83A H 0.6650 0.8202 0.1564 0.157 Uiso 1 1 calc R . .
C84 C 0.5775(9) 0.7571(6) 0.1414(6) 0.125(4) Uani 1 1 d . . .
H84A H 0.5623 0.7935 0.1055 0.150 Uiso 1 1 calc R . .
C85 C 0.5357(7) 0.6839(5) 0.1661(4) 0.091(3) Uani 1 1 d . . .
H85A H 0.4926 0.6722 0.1465 0.109 Uiso 1 1 calc R . .
C86 C 0.5965(4) 0.4711(4) 0.2193(3) 0.0538(15) Uani 1 1 d . . .
C87 C 0.6327(6) 0.4065(5) 0.2567(4) 0.087(3) Uani 1 1 d . . .
H87A H 0.6128 0.3926 0.3002 0.104 Uiso 1 1 calc R . .
C88 C 0.7001(7) 0.3609(6) 0.2296(5) 0.115(4) Uani 1 1 d U . .
H88A H 0.7256 0.3174 0.2556 0.138 Uiso 1 1 calc R . .
C89 C 0.7286(7) 0.3789(6) 0.1666(5) 0.104(3) Uani 1 1 d . . .
H89A H 0.7730 0.3476 0.1494 0.125 Uiso 1 1 calc R . .
C90 C 0.6925(6) 0.4427(6) 0.1281(4) 0.091(3) Uani 1 1 d . . .
H90A H 0.7118 0.4552 0.0844 0.109 Uiso 1 1 calc R . .
C91 C 0.6270(6) 0.4889(5) 0.1544(4) 0.080(2) Uani 1 1 d . . .
H91A H 0.6027 0.5329 0.1281 0.096 Uiso 1 1 calc R . .
C92 C 0.3288(4) 0.6747(4) 0.3337(3) 0.0583(17) Uani 1 1 d . . .
C93 C 0.2818(7) 0.6892(6) 0.3881(5) 0.099(3) Uani 1 1 d . . .
H93A H 0.2483 0.6508 0.4174 0.119 Uiso 1 1 calc R . .
C94 C 0.2847(9) 0.7642(8) 0.3993(6) 0.136(5) Uani 1 1 d . . .
H94A H 0.2532 0.7742 0.4367 0.163 Uiso 1 1 calc R . .
C95 C 0.3306(9) 0.8201(6) 0.3587(7) 0.119(4) Uani 1 1 d . . .
H95A H 0.3309 0.8691 0.3668 0.143 Uiso 1 1 calc R . .
C96 C 0.3764(8) 0.8049(6) 0.3062(7) 0.133(5) Uani 1 1 d . . .
H96A H 0.4091 0.8440 0.2771 0.160 Uiso 1 1 calc R . .
C97 C 0.3771(6) 0.7321(5) 0.2932(5) 0.101(3) Uani 1 1 d . . .
H97A H 0.4110 0.7228 0.2563 0.122 Uiso 1 1 calc R . .
C98 C 0.2285(4) 0.5404(4) 0.3581(4) 0.0603(18) Uani 1 1 d . . .
C99 C 0.2160(5) 0.4889(5) 0.4179(4) 0.071(2) Uani 1 1 d . . .
H99A H 0.2645 0.4659 0.4366 0.085 Uiso 1 1 calc R . .
C100 C 0.1316(6) 0.4709(6) 0.4507(5) 0.090(3) Uani 1 1 d . . .
H10A H 0.1242 0.4371 0.4913 0.108 Uiso 1 1 calc R . .
C101 C 0.0604(7) 0.5031(7) 0.4232(6) 0.097(3) Uani 1 1 d U . .
H10B H 0.0043 0.4912 0.4448 0.117 Uiso 1 1 calc R . .
C102 C 0.0713(5) 0.5529(7) 0.3636(7) 0.107(4) Uani 1 1 d . . .
H10C H 0.0223 0.5740 0.3448 0.129 Uiso 1 1 calc R . .
C103 C 0.1562(5) 0.5731(6) 0.3300(5) 0.089(3) Uani 1 1 d . . .
H10D H 0.1630 0.6077 0.2898 0.106 Uiso 1 1 calc R . .
P6 P 0.80835(11) 0.41788(14) 0.40629(11) 0.0689(5) Uani 1 1 d . . .
F1 F 0.7344(4) 0.3593(5) 0.4326(4) 0.163(3) Uani 1 1 d . . .
F2 F 0.8833(4) 0.4759(4) 0.3794(3) 0.132(2) Uani 1 1 d . . .
F3 F 0.7533(4) 0.4727(4) 0.4464(3) 0.117(2) Uani 1 1 d . . .
F4 F 0.7614(3) 0.4604(4) 0.3479(3) 0.125(2) Uani 1 1 d . . .
F5 F 0.8587(4) 0.3781(4) 0.4639(3) 0.132(2) Uani 1 1 d . . .
F6 F 0.8644(4) 0.3635(4) 0.3649(3) 0.127(2) Uani 1 1 d . . .
P7 P 0.3250(2) 0.65975(16) 0.03933(11) 0.1025(11) Uani 0.188(6) 1 d PD A 1
F7 F 0.3683(17) 0.5905(10) 0.0080(11) 0.113(7) Uani 0.188(6) 1 d PDU A 1
F8 F 0.2800(18) 0.7286(11) 0.0695(12) 0.167(8) Uani 0.188(6) 1 d PDU A 1
F9 F 0.4174(9) 0.6954(15) 0.0274(14) 0.160(8) Uani 0.188(6) 1 d PDU A 1
F10 F 0.3403(18) 0.6078(14) 0.1071(6) 0.169(8) Uani 0.188(6) 1 d PDU A 1
F11 F 0.2324(9) 0.6234(15) 0.0494(14) 0.170(8) Uani 0.188(6) 1 d PDU A 1
F12 F 0.3085(18) 0.7102(14) -0.0292(6) 0.138(8) Uani 0.188(6) 1 d PDU A 1
P7A P 0.3250(2) 0.65975(16) 0.03933(11) 0.1025(11) Uani 0.81 1 d PD A 2
F7A F 0.3679(5) 0.7013(4) 0.0815(4) 0.146(3) Uani 0.812(6) 1 d PDU A 2
F8A F 0.2796(7) 0.6161(5) 0.0019(4) 0.209(4) Uani 0.812(6) 1 d PDU A 2
F9A F 0.3683(6) 0.7179(4) -0.0229(3) 0.212(5) Uani 0.812(6) 1 d PDU A 2
F10A F 0.4090(5) 0.6015(4) 0.0364(4) 0.203(5) Uani 0.812(6) 1 d PDU A 2
F11A F 0.2867(4) 0.5994(3) 0.1039(2) 0.100(2) Uani 0.812(6) 1 d PDU A 2
F12A F 0.2418(4) 0.7176(4) 0.0456(4) 0.144(3) Uani 0.812(6) 1 d PDU A 2
P8 P 0.6301(2) 0.77090(16) 0.40250(12) 0.1044(12) Uani 0.550(6) 1 d PD B 1
F13 F 0.7261(5) 0.7965(7) 0.3762(6) 0.180(5) Uani 0.550(6) 1 d PDU B 1
F14 F 0.5351(4) 0.7396(6) 0.4331(5) 0.145(4) Uani 0.550(6) 1 d PDU B 1
F15 F 0.6008(9) 0.8040(7) 0.3360(3) 0.167(5) Uani 0.550(6) 1 d PDU B 1
F16 F 0.6013(9) 0.8508(4) 0.4208(6) 0.176(5) Uani 0.550(6) 1 d PDU B 1
F17 F 0.6569(7) 0.7335(6) 0.4710(3) 0.140(4) Uani 0.550(6) 1 d PDU B 1
F18 F 0.6552(6) 0.6884(4) 0.3858(5) 0.117(3) Uani 0.550(6) 1 d PDU B 1
P8A P 0.6301(2) 0.77090(16) 0.40250(12) 0.1044(12) Uani 0.45 1 d PD B 2
F13A F 0.5641(8) 0.7346(8) 0.3736(7) 0.183(5) Uani 0.450(6) 1 d PDU B 2
F14A F 0.6926(8) 0.8142(7) 0.4296(7) 0.154(5) Uani 0.450(6) 1 d PDU B 2
F15A F 0.6617(9) 0.8255(7) 0.3337(3) 0.133(5) Uani 0.450(6) 1 d PDU B 2
F16A F 0.7047(8) 0.7079(7) 0.3896(7) 0.199(7) Uani 0.450(6) 1 d PDU B 2
F17A F 0.5975(11) 0.7194(7) 0.4711(4) 0.191(6) Uani 0.450(6) 1 d PDU B 2
F18A F 0.5553(7) 0.8372(6) 0.4143(7) 0.144(5) Uani 0.450(6) 1 d PDU B 2

loop_
_atom_site_aniso_label
_atom_site_aniso_U_11
_atom_site_aniso_U_22
_atom_site_aniso_U_33
_atom_site_aniso_U_23
_atom_site_aniso_U_13
_atom_site_aniso_U_12
Ru1 0.0284(2) 0.0412(3) 0.0446(3) -0.00825(19) -0.00749(18) -0.00394(18)
Fe1 0.0412(5) 0.0510(5) 0.0648(6) -0.0208(4) -0.0095(4) -0.0079(4)
Fe2 0.0377(4) 0.0448(5) 0.0410(4) -0.0116(4) -0.0080(3) -0.0066(3)
P1 0.0323(7) 0.0439(8) 0.0544(9) -0.0066(7) -0.0106(6) -0.0023(6)
P2 0.0380(8) 0.0540(10) 0.0667(11) -0.0170(8) -0.0094(7) -0.0078(7)
P3 0.0517(10) 0.0713(12) 0.0585(10) -0.0147(9) -0.0145(8) -0.0130(9)
P4 0.0438(8) 0.0515(9) 0.0428(8) -0.0114(7) -0.0038(7) -0.0068(7)
P5 0.0390(8) 0.0567(10) 0.0526(9) -0.0179(8) -0.0090(7) -0.0015(7)
N1 0.036(2) 0.048(3) 0.050(3) -0.014(2) -0.007(2) -0.005(2)
N2 0.041(3) 0.047(3) 0.047(3) -0.013(2) -0.010(2) -0.005(2)
N3 0.033(2) 0.044(3) 0.050(3) -0.010(2) -0.004(2) -0.004(2)
N4 0.033(2) 0.046(3) 0.042(3) -0.010(2) -0.0067(19) -0.006(2)
N5 0.036(2) 0.044(3) 0.047(3) -0.012(2) -0.009(2) -0.003(2)
C1 0.036(3) 0.045(3) 0.042(3) -0.009(2) -0.004(2) -0.006(2)
C2 0.032(3) 0.046(3) 0.039(3) -0.007(2) -0.007(2) 0.000(2)
C3 0.034(3) 0.063(4) 0.061(4) -0.014(3) 0.001(3) -0.002(3)
C4 0.046(4) 0.075(5) 0.069(5) -0.015(4) 0.009(3) -0.009(3)
C5 0.064(4) 0.075(5) 0.052(4) -0.004(4) 0.011(3) -0.009(4)
C6 0.056(4) 0.059(4) 0.047(4) -0.004(3) -0.004(3) -0.003(3)
C7 0.040(3) 0.042(3) 0.049(3) -0.010(3) -0.008(3) -0.004(3)
C8 0.038(3) 0.045(3) 0.048(3) -0.010(3) -0.010(2) -0.005(2)
C9 0.047(3) 0.049(4) 0.049(3) -0.004(3) -0.013(3) 0.002(3)
C10 0.040(3) 0.048(4) 0.060(4) -0.008(3) -0.014(3) 0.004(3)
C11 0.036(3) 0.056(4) 0.057(4) -0.015(3) -0.008(3) 0.005(3)
C12 0.037(3) 0.040(3) 0.053(3) -0.013(3) -0.009(3) -0.003(2)
C13 0.036(3) 0.046(3) 0.047(3) -0.012(3) -0.008(2) -0.004(2)
C14 0.038(3) 0.061(4) 0.063(4) -0.015(3) -0.002(3) -0.002(3)
C15 0.049(4) 0.082(5) 0.057(4) -0.014(4) 0.004(3) -0.004(4)
C16 0.060(4) 0.077(5) 0.047(4) -0.009(3) -0.005(3) -0.008(4)
C17 0.045(3) 0.060(4) 0.046(3) -0.008(3) -0.010(3) -0.002(3)
C18 0.052(4) 0.064(5) 0.069(4) -0.006(4) -0.017(3) 0.010(3)
C19 0.071(6) 0.089(7) 0.117(8) 0.023(6) -0.002(5) 0.024(5)
C20 0.103(8) 0.118(9) 0.149(11) 0.049(8) -0.016(8) 0.038(7)
C21 0.088(8) 0.149(11) 0.131(10) 0.013(8) -0.030(7) 0.056(7)
C22 0.061(5) 0.140(10) 0.117(8) 0.000(7) -0.027(5) 0.033(6)
C23 0.049(4) 0.103(7) 0.091(6) -0.004(5) -0.023(4) 0.018(4)
C24 0.037(3) 0.043(3) 0.071(4) -0.011(3) -0.008(3) -0.004(3)
C25 0.050(4) 0.058(4) 0.070(4) -0.019(3) -0.008(3) 0.001(3)
C26 0.079(5) 0.081(6) 0.077(5) -0.037(4) -0.001(4) 0.007(4)
C27 0.077(6) 0.067(5) 0.119(8) -0.046(5) 0.004(5) 0.004(4)
C28 0.072(5) 0.054(5) 0.116(7) -0.028(5) -0.010(5) 0.011(4)
C29 0.061(4) 0.049(4) 0.085(5) -0.014(4) -0.017(4) 0.003(3)
C30 0.038(3) 0.044(3) 0.061(4) -0.002(3) -0.009(3) -0.004(3)
C31 0.055(4) 0.058(4) 0.080(5) 0.007(4) -0.024(4) -0.012(3)
C32 0.057(4) 0.061(5) 0.090(6) 0.016(4) -0.019(4) -0.018(4)
C33 0.061(5) 0.068(5) 0.087(6) 0.018(4) -0.009(4) -0.008(4)
C34 0.073(5) 0.102(7) 0.072(5) 0.019(5) -0.018(4) -0.010(5)
C35 0.051(4) 0.076(5) 0.070(5) 0.005(4) -0.015(3) -0.010(4)
C36 0.039(3) 0.045(3) 0.067(4) -0.004(3) -0.017(3) -0.002(3)
C37 0.041(3) 0.059(4) 0.078(5) -0.005(4) -0.012(3) -0.004(3)
C38 0.032(3) 0.073(5) 0.117(7) -0.011(5) -0.016(4) -0.002(3)
C39 0.049(4) 0.061(5) 0.139(8) -0.006(5) -0.051(5) -0.004(4)
C40 0.076(5) 0.054(4) 0.113(7) -0.023(4) -0.053(5) 0.007(4)
C41 0.053(4) 0.057(4) 0.085(5) -0.014(4) -0.030(4) 0.008(3)
C42 0.097(7) 0.046(4) 0.103(7) -0.021(4) -0.026(6) 0.010(4)
C43 0.055(5) 0.058(5) 0.155(9) -0.039(6) -0.007(6) 0.006(4)
C44 0.125(9) 0.078(6) 0.101(7) -0.052(6) -0.008(7) 0.005(6)
C45 0.099(7) 0.075(6) 0.159(10) -0.069(7) -0.056(7) 0.001(5)
C46 0.069(5) 0.049(5) 0.140(9) -0.025(5) 0.003(6) -0.016(4)
C47 0.058(4) 0.063(5) 0.077(5) -0.016(4) -0.016(4) 0.007(3)
C48 0.067(4) 0.058(4) 0.072(5) -0.008(4) -0.021(4) -0.007(4)
C49 0.040(3) 0.078(5) 0.087(5) -0.032(4) -0.003(3) -0.014(3)
C50 0.055(4) 0.073(5) 0.111(7) -0.020(5) -0.011(4) -0.018(4)
C51 0.069(6) 0.088(7) 0.152(10) -0.044(7) 0.012(6) -0.029(5)
C52 0.070(6) 0.148(11) 0.161(12) -0.087(10) 0.003(7) -0.046(7)
C53 0.088(7) 0.206(14) 0.123(9) -0.069(10) -0.018(7) -0.059(9)
C54 0.064(5) 0.162(10) 0.098(7) -0.046(7) -0.011(5) -0.045(6)
C55 0.041(3) 0.055(4) 0.070(4) -0.022(3) -0.003(3) -0.011(3)
C56 0.050(4) 0.086(6) 0.084(5) -0.033(4) -0.004(4) -0.005(4)
C57 0.062(5) 0.107(7) 0.085(6) -0.040(5) 0.015(4) -0.017(5)
C58 0.089(6) 0.091(6) 0.064(5) -0.018(5) 0.006(5) -0.030(5)
C59 0.080(6) 0.081(6) 0.068(5) -0.010(4) -0.010(4) -0.013(5)
C60 0.059(4) 0.066(5) 0.066(5) -0.016(4) -0.008(3) -0.004(4)
C61 0.074(5) 0.095(6) 0.064(5) -0.013(4) -0.028(4) -0.023(5)
C62 0.190(13) 0.151(12) 0.157(11) -0.078(10) -0.120(11) 0.026(10)
C63 0.191(10) 0.175(10) 0.171(9) -0.075(8) -0.072(8) -0.008(8)
C64 0.135(11) 0.167(14) 0.143(12) -0.014(10) -0.092(10) -0.024(10)
C65 0.095(8) 0.176(14) 0.100(8) -0.016(8) -0.048(7) -0.008(8)
C66 0.080(6) 0.141(9) 0.073(6) -0.017(6) -0.037(5) 0.003(6)
C67 0.071(5) 0.097(6) 0.056(4) -0.009(4) -0.015(4) -0.020(4)
C68 0.064(5) 0.095(6) 0.073(5) -0.022(4) -0.004(4) -0.014(4)
C69 0.076(6) 0.126(9) 0.086(7) -0.032(6) 0.011(5) -0.023(6)
C70 0.099(8) 0.178(13) 0.075(7) -0.013(7) 0.007(6) -0.044(8)
C71 0.127(8) 0.152(8) 0.103(7) 0.018(6) -0.019(6) -0.036(7)
C72 0.102(6) 0.140(8) 0.107(7) 0.018(6) -0.026(5) -0.029(6)
C73 0.051(4) 0.087(5) 0.040(3) -0.024(3) -0.008(3) -0.010(3)
C74 0.089(6) 0.076(5) 0.046(4) 0.000(3) -0.022(4) -0.037(4)
C75 0.086(6) 0.063(5) 0.070(5) -0.018(4) -0.041(4) 0.010(4)
C76 0.039(3) 0.085(5) 0.060(4) -0.024(4) -0.016(3) 0.001(3)
C77 0.057(4) 0.055(4) 0.053(4) -0.017(3) -0.018(3) -0.016(3)
C78 0.055(4) 0.065(4) 0.044(3) -0.016(3) -0.011(3) -0.004(3)
C79 0.060(4) 0.087(5) 0.058(4) -0.023(4) -0.024(3) 0.009(4)
C80 0.066(4) 0.058(4) 0.056(4) -0.016(3) 0.006(3) -0.016(3)
C81 0.123(8) 0.115(8) 0.067(5) -0.020(5) 0.004(5) -0.077(7)
C82 0.135(7) 0.127(7) 0.121(7) -0.039(6) -0.011(6) -0.057(6)
C83 0.156(8) 0.103(7) 0.134(8) -0.031(6) -0.004(7) -0.044(7)
C84 0.149(11) 0.080(7) 0.113(9) 0.020(6) 0.011(8) -0.025(7)
C85 0.103(7) 0.074(6) 0.082(6) 0.001(5) -0.002(5) -0.017(5)
C86 0.051(4) 0.057(4) 0.055(4) -0.020(3) 0.000(3) -0.009(3)
C87 0.083(6) 0.078(6) 0.078(5) -0.010(4) 0.018(4) 0.010(5)
C88 0.108(6) 0.096(6) 0.114(7) -0.016(5) 0.011(5) 0.033(5)
C89 0.089(7) 0.092(7) 0.116(8) -0.041(6) 0.037(6) 0.003(6)
C90 0.083(6) 0.109(8) 0.072(5) -0.038(5) 0.027(5) -0.004(5)
C91 0.087(6) 0.091(6) 0.059(5) -0.025(4) 0.001(4) 0.003(5)
C92 0.052(4) 0.056(4) 0.070(4) -0.022(3) -0.012(3) 0.004(3)
C93 0.127(8) 0.075(6) 0.094(7) -0.036(5) 0.014(6) -0.011(6)
C94 0.167(12) 0.112(10) 0.139(10) -0.085(9) 0.021(9) 0.002(9)
C95 0.140(10) 0.056(6) 0.166(12) -0.043(7) -0.013(9) -0.001(6)
C96 0.139(10) 0.065(6) 0.183(13) -0.044(7) 0.033(9) -0.019(6)
C97 0.100(7) 0.059(5) 0.131(8) -0.031(5) 0.030(6) -0.013(5)
C98 0.036(3) 0.070(5) 0.080(5) -0.032(4) -0.003(3) -0.006(3)
C99 0.045(4) 0.093(6) 0.083(5) -0.039(5) 0.004(4) -0.019(4)
C100 0.071(6) 0.113(8) 0.096(6) -0.050(6) 0.010(5) -0.028(5)
C101 0.069(5) 0.112(7) 0.119(7) -0.054(6) 0.009(5) -0.021(5)
C102 0.040(4) 0.115(8) 0.186(12) -0.075(8) -0.019(6) 0.009(5)
C103 0.050(4) 0.091(6) 0.130(8) -0.035(6) -0.023(5) 0.000(4)
P6 0.0350(9) 0.0878(15) 0.0847(14) -0.0277(11) -0.0045(9) -0.0008(9)
F1 0.113(5) 0.152(6) 0.224(8) -0.052(6) 0.012(5) -0.076(5)
F2 0.078(4) 0.158(6) 0.151(6) -0.021(5) 0.003(3) -0.055(4)
F3 0.093(4) 0.148(5) 0.121(4) -0.074(4) -0.008(3) 0.033(4)
F4 0.074(3) 0.197(7) 0.106(4) -0.048(4) -0.032(3) 0.045(4)
F5 0.086(4) 0.188(7) 0.100(4) -0.012(4) -0.021(3) 0.031(4)
F6 0.118(5) 0.132(5) 0.134(5) -0.065(4) -0.010(4) 0.045(4)
P7 0.126(2) 0.102(2) 0.0611(14) -0.0089(13) -0.0107(14) 0.0335(18)
F7 0.129(13) 0.126(12) 0.089(11) -0.047(10) -0.015(11) 0.017(12)
F8 0.178(13) 0.152(12) 0.152(13) -0.027(12) -0.014(12) 0.027(13)
F9 0.162(13) 0.160(12) 0.152(13) -0.044(12) -0.020(12) 0.010(12)
F10 0.180(13) 0.164(13) 0.135(12) -0.010(12) -0.021(12) 0.030(13)
F11 0.152(13) 0.168(13) 0.149(13) -0.004(12) 0.013(12) 0.016(12)
F12 0.121(12) 0.147(12) 0.120(12) 0.005(12) -0.030(11) 0.020(12)
P7A 0.126(2) 0.102(2) 0.0611(14) -0.0089(13) -0.0107(14) 0.0335(18)
F7A 0.150(7) 0.139(6) 0.152(7) -0.012(6) -0.061(6) -0.025(6)
F8A 0.304(11) 0.215(9) 0.155(7) -0.099(7) -0.101(7) 0.025(9)
F9A 0.266(10) 0.153(7) 0.124(6) 0.035(6) 0.054(7) 0.066(8)
F10A 0.170(8) 0.152(7) 0.184(8) 0.032(6) 0.079(6) 0.068(6)
F11A 0.092(4) 0.118(5) 0.080(4) -0.013(4) -0.005(3) -0.009(4)
F12A 0.142(6) 0.150(7) 0.148(6) -0.048(5) -0.074(5) 0.071(5)
P8 0.154(3) 0.0820(19) 0.0857(18) -0.0242(14) -0.0246(18) -0.0262(18)
F13 0.173(10) 0.185(10) 0.170(10) -0.020(9) 0.007(9) -0.085(8)
F14 0.131(8) 0.156(9) 0.167(9) -0.068(8) -0.025(7) -0.018(7)
F15 0.230(11) 0.150(9) 0.125(8) -0.034(7) -0.074(8) 0.044(9)
F16 0.246(12) 0.122(8) 0.188(9) -0.093(7) -0.021(10) -0.025(9)
F17 0.144(8) 0.189(9) 0.102(7) -0.020(7) -0.048(6) -0.067(8)
F18 0.114(7) 0.095(7) 0.164(8) -0.054(6) -0.049(7) 0.000(6)
P8A 0.154(3) 0.0820(19) 0.0857(18) -0.0242(14) -0.0246(18) -0.0262(18)
F13A 0.208(11) 0.181(10) 0.195(11) -0.079(9) -0.037(10) -0.072(10)
F14A 0.171(10) 0.161(10) 0.163(10) -0.056(9) -0.083(9) -0.016(9)
F15A 0.135(10) 0.133(9) 0.129(9) -0.012(8) -0.046(8) -0.018(8)
F16A 0.218(12) 0.168(11) 0.188(11) -0.025(10) -0.030(11) 0.040(11)
F17A 0.230(13) 0.152(10) 0.151(10) -0.001(9) 0.015(10) -0.017(11)
F18A 0.153(10) 0.130(9) 0.170(10) -0.060(8) -0.048(9) -0.006(9)

loop_
_atom_type_symbol
_atom_type_description
_atom_type_scat_dispersion_real
_atom_type_scat_dispersion_imag
_atom_type_scat_source
C C 0.0033 0.0016 'International Tables Vol C Tables 4.2.6.8 and 6.1.1.4'
H H 0.0000 0.0000 'International Tables Vol C Tables 4.2.6.8 and 6.1.1.4'
N N 0.0061 0.0033 'International Tables Vol C Tables 4.2.6.8 and 6.1.1.4'
F F 0.0171 0.0103 'International Tables Vol C Tables 4.2.6.8 and 6.1.1.4'
P P 0.1023 0.0942 'International Tables Vol C Tables 4.2.6.8 and 6.1.1.4'
Fe Fe 0.3463 0.8444 'International Tables Vol C Tables 4.2.6.8 and 6.1.1.4'
Ru Ru -1.2594 0.8363 'International Tables Vol C Tables 4.2.6.8 and 6.1.1.4'

loop_
_geom_angle_atom_site_label_1
_geom_angle_atom_site_label_2
_geom_angle_atom_site_label_3
_geom_angle
N4 Ru1 C2 91.4(2)
N4 Ru1 C1 83.8(2)
C2 Ru1 C1 175.1(2)
N4 Ru1 N3 78.24(18)
C2 Ru1 N3 85.5(2)
C1 Ru1 N3 94.1(2)
N4 Ru1 N5 77.89(18)
C2 Ru1 N5 89.2(2)
C1 Ru1 N5 89.2(2)
N3 Ru1 N5 155.39(18)
N4 Ru1 P1 171.92(14)
C2 Ru1 P1 96.67(16)
C1 Ru1 P1 88.16(17)
N3 Ru1 P1 101.81(13)
N5 Ru1 P1 102.67(14)
N1 Fe1 C45 158.7(3)
N1 Fe1 C44 123.9(4)
C45 Fe1 C44 39.5(4)
N1 Fe1 C46 130.8(4)
C45 Fe1 C46 38.7(4)
C44 Fe1 C46 65.0(4)
N1 Fe1 C43 93.1(3)
C45 Fe1 C43 65.7(4)
C44 Fe1 C43 39.2(4)
C46 Fe1 C43 64.6(3)
N1 Fe1 C42 96.5(3)
C45 Fe1 C42 65.6(4)
C44 Fe1 C42 65.4(4)
C46 Fe1 C42 38.8(3)
C43 Fe1 C42 38.5(3)
N1 Fe1 P2 93.29(15)
C45 Fe1 P2 104.3(3)
C44 Fe1 P2 142.8(4)
C46 Fe1 P2 91.2(3)
C43 Fe1 P2 152.4(3)
C42 Fe1 P2 114.0(3)
N1 Fe1 P3 88.56(16)
C45 Fe1 P3 104.6(4)
C44 Fe1 P3 95.6(3)
C46 Fe1 P3 140.6(3)
C43 Fe1 P3 121.8(3)
C42 Fe1 P3 159.8(3)
P2 Fe1 P3 85.13(8)
N2 Fe2 C77 161.9(2)
N2 Fe2 C73 126.1(2)
C77 Fe2 C73 39.5(2)
N2 Fe2 C76 132.7(3)
C77 Fe2 C76 39.2(3)
C73 Fe2 C76 64.8(3)
N2 Fe2 C74 96.5(3)
C77 Fe2 C74 65.5(3)
C73 Fe2 C74 38.6(3)
C76 Fe2 C74 64.0(3)
N2 Fe2 C75 99.7(3)
C77 Fe2 C75 65.3(3)
C73 Fe2 C75 64.3(3)
C76 Fe2 C75 38.3(3)
C74 Fe2 C75 37.8(3)
N2 Fe2 P5 92.84(15)
C77 Fe2 P5 97.3(2)
C73 Fe2 P5 89.8(2)
C76 Fe2 P5 134.5(2)
C74 Fe2 P5 118.3(3)
C75 Fe2 P5 153.8(2)
N2 Fe2 P4 91.63(15)
C77 Fe2 P4 104.42(19)
C73 Fe2 P4 142.0(2)
C76 Fe2 P4 94.7(2)
C74 Fe2 P4 156.8(2)
C75 Fe2 P4 119.4(2)
P5 Fe2 P4 82.78(7)
C36 P1 C30 103.6(3)
C36 P1 C24 102.6(3)
C30 P1 C24 98.1(3)
C36 P1 Ru1 117.0(2)
C30 P1 Ru1 115.6(2)
C24 P1 Ru1 117.3(2)
C55 P2 C49 100.4(3)
C55 P2 C47 104.2(3)
C49 P2 C47 105.3(4)
C55 P2 Fe1 120.1(2)
C49 P2 Fe1 115.3(2)
C47 P2 Fe1 110.0(2)
C48 P3 C67 105.1(4)
C48 P3 C61 104.2(4)
C67 P3 C61 101.0(4)
C48 P3 Fe1 104.5(2)
C67 P3 Fe1 119.5(3)
C61 P3 Fe1 120.7(3)
C80 P4 C86 101.5(3)
C80 P4 C78 106.8(3)
C86 P4 C78 104.7(3)
C80 P4 Fe2 121.4(2)
C86 P4 Fe2 118.2(2)
C78 P4 Fe2 102.8(2)
C98 P5 C92 103.2(3)
C98 P5 C79 106.2(3)
C92 P5 C79 106.8(4)
C98 P5 Fe2 114.6(3)
C92 P5 Fe2 116.1(2)
C79 P5 Fe2 109.1(2)
C1 N1 Fe1 175.5(5)
C2 N2 Fe2 176.1(5)
C3 N3 C7 117.7(5)
C3 N3 Ru1 128.0(4)
C7 N3 Ru1 113.9(4)
C12 N4 C8 122.2(5)
C12 N4 Ru1 118.8(4)
C8 N4 Ru1 118.6(4)
C17 N5 C13 117.4(5)
C17 N5 Ru1 129.4(4)
C13 N5 Ru1 113.1(4)
N1 C1 Ru1 173.1(5)
N2 C2 Ru1 172.4(5)
N3 C3 C4 122.6(6)
N3 C3 H3A 118.7
C4 C3 H3A 118.7
C3 C4 C5 119.4(6)
C3 C4 H4A 120.3
C5 C4 H4A 120.3
C6 C5 C4 119.0(6)
C6 C5 H5A 120.5
C4 C5 H5A 120.5
C5 C6 C7 119.7(6)
C5 C6 H6A 120.2
C7 C6 H6A 120.2
N3 C7 C6 121.5(5)
N3 C7 C8 115.6(5)
C6 C7 C8 122.8(5)
N4 C8 C9 119.8(5)
N4 C8 C7 113.4(5)
C9 C8 C7 126.8(5)
C8 C9 C10 120.0(6)
C8 C9 H9A 120.0
C10 C9 H9A 120.0
C9 C10 C11 117.9(5)
C9 C10 C18 121.1(6)
C11 C10 C18 121.0(6)
C12 C11 C10 120.6(6)
C12 C11 H11A 119.7
C10 C11 H11A 119.7
N4 C12 C11 119.6(5)
N4 C12 C13 113.2(5)
C11 C12 C13 127.3(5)
N5 C13 C14 120.8(5)
N5 C13 C12 116.2(5)
C14 C13 C12 122.8(5)
C15 C14 C13 120.4(6)
C15 C14 H14A 119.8
C13 C14 H14A 119.8
C14 C15 C16 118.6(6)
C14 C15 H15A 120.7
C16 C15 H15A 120.7
C17 C16 C15 119.1(6)
C17 C16 H16A 120.5
C15 C16 H16A 120.5
N5 C17 C16 123.5(6)
N5 C17 H17A 118.2
C16 C17 H17A 118.2
C23 C18 C19 118.5(7)
C23 C18 C10 121.2(7)
C19 C18 C10 120.2(7)
C18 C19 C20 119.9(9)
C18 C19 H19A 120.1
C20 C19 H19A 120.1
C21 C20 C19 119.5(10)
C21 C20 H20A 120.3
C19 C20 H20A 120.3
C22 C21 C20 121.3(9)
C22 C21 H21A 119.3
C20 C21 H21A 119.3
C21 C22 C23 119.1(10)
C21 C22 H22A 120.5
C23 C22 H22A 120.5
C22 C23 C18 121.7(9)
C22 C23 H23A 119.2
C18 C23 H23A 119.2
C25 C24 C29 117.9(7)
C25 C24 P1 122.1(5)
C29 C24 P1 120.0(6)
C26 C25 C24 121.3(7)
C26 C25 H25A 119.3
C24 C25 H25A 119.3
C27 C26 C25 119.2(8)
C27 C26 H26A 120.4
C25 C26 H26A 120.4
C26 C27 C28 120.4(8)
C26 C27 H27A 119.8
C28 C27 H27A 119.8
C29 C28 C27 119.8(8)
C29 C28 H28A 120.1
C27 C28 H28A 120.1
C28 C29 C24 121.3(8)
C28 C29 H29A 119.3
C24 C29 H29A 119.3
C35 C30 C31 118.8(6)
C35 C30 P1 125.0(5)
C31 C30 P1 116.2(5)
C30 C31 C32 121.8(7)
C30 C31 H31A 119.1
C32 C31 H31A 119.1
C33 C32 C31 119.2(7)
C33 C32 H32A 120.4
C31 C32 H32A 120.4
C32 C33 C34 119.8(7)
C32 C33 H33A 120.1
C34 C33 H33A 120.1
C33 C34 C35 120.4(8)
C33 C34 H34A 119.8
C35 C34 H34A 119.8
C30 C35 C34 120.0(7)
C30 C35 H35A 120.0
C34 C35 H35A 120.0
C41 C36 C37 118.9(6)
C41 C36 P1 118.7(5)
C37 C36 P1 122.4(5)
C38 C37 C36 119.8(8)
C38 C37 H37A 120.1
C36 C37 H37A 120.1
C39 C38 C37 120.3(7)
C39 C38 H38A 119.9
C37 C38 H38A 119.9
C38 C39 C40 120.9(7)
C38 C39 H39A 119.6
C40 C39 H39A 119.6
C39 C40 C41 119.4(8)
C39 C40 H40A 120.3
C41 C40 H40A 120.3
C40 C41 C36 120.7(7)
C40 C41 H41A 119.7
C36 C41 H41A 119.7
C43 C42 C46 106.8(9)
C43 C42 Fe1 70.2(5)
C46 C42 Fe1 69.5(5)
C43 C42 H42A 126.6
C46 C42 H42A 126.6
Fe1 C42 H42A 126.6
C42 C43 C44 108.2(8)
C42 C43 Fe1 71.2(5)
C44 C43 Fe1 69.1(5)
C42 C43 H43A 125.9
C44 C43 H43A 125.9
Fe1 C43 H43A 125.9
C45 C44 C43 107.9(10)
C45 C44 Fe1 69.8(5)
C43 C44 Fe1 71.7(5)
C45 C44 H44A 126.0
C43 C44 H44A 126.0
Fe1 C44 H44A 126.0
C46 C45 C44 107.6(9)
C46 C45 Fe1 71.8(5)
C44 C45 Fe1 70.8(5)
C46 C45 H45A 126.1
C44 C45 H45A 126.1
Fe1 C45 H45A 126.1
C45 C46 C42 109.5(9)
C45 C46 Fe1 69.5(5)
C42 C46 Fe1 71.7(5)
C45 C46 H46A 125.3
C42 C46 H46A 125.3
Fe1 C46 H46A 125.3
C48 C47 P2 109.5(5)
C48 C47 H47A 109.8
P2 C47 H47A 109.8
C48 C47 H47B 109.8
P2 C47 H47B 109.8
H47A C47 H47B 108.2
C47 C48 P3 110.8(5)
C47 C48 H48A 109.5
P3 C48 H48A 109.5
C47 C48 H48B 109.5
P3 C48 H48B 109.5
H48A C48 H48B 108.1
C54 C49 C50 119.1(7)
C54 C49 P2 120.4(6)
C50 C49 P2 120.2(6)
C49 C50 C51 120.2(9)
C49 C50 H50A 119.9
C51 C50 H50A 119.9
C52 C51 C50 120.1(10)
C52 C51 H51A 120.0
C50 C51 H51A 120.0
C51 C52 C53 121.1(10)
C51 C52 H52A 119.4
C53 C52 H52A 119.4
C52 C53 C54 119.9(11)
C52 C53 H53A 120.1
C54 C53 H53A 120.1
C49 C54 C53 119.6(10)
C49 C54 H54A 120.2
C53 C54 H54A 120.2
C60 C55 C56 118.2(7)
C60 C55 P2 121.3(5)
C56 C55 P2 120.3(6)
C57 C56 C55 120.3(8)
C57 C56 H56A 119.9
C55 C56 H56A 119.9
C58 C57 C56 120.6(8)
C58 C57 H57A 119.7
C56 C57 H57A 119.7
C57 C58 C59 119.9(8)
C57 C58 H58A 120.1
C59 C58 H58A 120.1
C60 C59 C58 119.7(8)
C60 C59 H59A 120.1
C58 C59 H59A 120.1
C55 C60 C59 121.3(7)
C55 C60 H60A 119.3
C59 C60 H60A 119.3
C62 C61 C66 117.4(9)
C62 C61 P3 119.4(8)
C66 C61 P3 123.2(7)
C61 C62 C63 119.6(13)
C61 C62 H62A 120.2
C63 C62 H62A 120.2
C64 C63 C62 119.7(15)
C64 C63 H63A 120.2
C62 C63 H63A 120.2
C65 C64 C63 119.8(13)
C65 C64 H64A 120.1
C63 C64 H64A 120.1
C64 C65 C66 120.9(13)
C64 C65 H65A 119.5
C66 C65 H65A 119.5
C65 C66 C61 122.5(12)
C65 C66 H66A 118.7
C61 C66 H66A 118.7
C68 C67 C72 119.0(8)
C68 C67 P3 120.8(6)
C72 C67 P3 120.1(7)
C67 C68 C69 121.0(9)
C67 C68 H68A 119.5
C69 C68 H68A 119.5
C70 C69 C68 120.6(10)
C70 C69 H69A 119.7
C68 C69 H69A 119.7
C69 C70 C71 120.1(10)
C69 C70 H70A 119.9
C71 C70 H70A 119.9
C70 C71 C72 121.4(11)
C70 C71 H71A 119.3
C72 C71 H71A 119.3
C67 C72 C71 117.7(11)
C67 C72 H72A 121.2
C71 C72 H72A 121.2
C74 C73 C77 108.2(6)
C74 C73 Fe2 72.0(4)
C77 C73 Fe2 69.4(3)
C74 C73 H73A 125.9
C77 C73 H73A 125.9
Fe2 C73 H73A 125.9
C75 C74 C73 108.4(7)
C75 C74 Fe2 71.5(4)
C73 C74 Fe2 69.4(4)
C75 C74 H74A 125.8
C73 C74 H74A 125.8
Fe2 C74 H74A 125.8
C74 C75 C76 108.1(7)
C74 C75 Fe2 70.7(4)
C76 C75 Fe2 70.0(4)
C74 C75 H75A 125.9
C76 C75 H75A 125.9
Fe2 C75 H75A 125.9
C75 C76 C77 108.6(6)
C75 C76 Fe2 71.7(4)
C77 C76 Fe2 68.8(3)
C75 C76 H76A 125.7
C77 C76 H76A 125.7
Fe2 C76 H76A 125.7
C76 C77 C73 106.6(6)
C76 C77 Fe2 72.0(4)
C73 C77 Fe2 71.1(4)
C76 C77 H77A 126.6
C73 C77 H77A 126.6
Fe2 C77 H77A 126.6
C79 C78 P4 110.5(4)
C79 C78 H78A 109.6
P4 C78 H78A 109.6
C79 C78 H78B 109.6
P4 C78 H78B 109.6
H78A C78 H78B 108.1
C78 C79 P5 110.7(4)
C78 C79 H79A 109.5
P5 C79 H79A 109.5
C78 C79 H79B 109.5
P5 C79 H79B 109.5
H79A C79 H79B 108.1
C81 C80 C85 119.2(8)
C81 C80 P4 120.0(6)
C85 C80 P4 120.7(6)
C80 C81 C82 122.3(10)
C80 C81 H81A 118.9
C82 C81 H81A 118.9
C83 C82 C81 116.3(11)
C83 C82 H82A 121.9
C81 C82 H82A 121.9
C84 C83 C82 124.6(12)
C84 C83 H83A 117.7
C82 C83 H83A 117.7
C83 C84 C85 118.3(11)
C83 C84 H84A 120.9
C85 C84 H84A 120.9
C80 C85 C84 119.2(10)
C80 C85 H85A 120.4
C84 C85 H85A 120.4
C87 C86 C91 118.2(7)
C87 C86 P4 122.3(5)
C91 C86 P4 119.5(6)
C86 C87 C88 119.9(8)
C86 C87 H87A 120.0
C88 C87 H87A 120.0
C89 C88 C87 121.1(10)
C89 C88 H88A 119.4
C87 C88 H88A 119.4
C88 C89 C90 120.1(9)
C88 C89 H89A 120.0
C90 C89 H89A 120.0
C89 C90 C91 119.3(8)
C89 C90 H90A 120.3
C91 C90 H90A 120.3
C90 C91 C86 121.4(8)
C90 C91 H91A 119.3
C86 C91 H91A 119.3
C97 C92 C93 118.4(8)
C97 C92 P5 121.3(6)
C93 C92 P5 119.9(6)
C92 C93 C94 118.6(10)
C92 C93 H93A 120.7
C94 C93 H93A 120.7
C95 C94 C93 122.3(11)
C95 C94 H94A 118.9
C93 C94 H94A 118.9
C94 C95 C96 118.4(11)
C94 C95 H95A 120.8
C96 C95 H95A 120.8
C95 C96 C97 121.8(11)
C95 C96 H96A 119.1
C97 C96 H96A 119.1
C92 C97 C96 120.5(10)
C92 C97 H97A 119.8
C96 C97 H97A 119.8
C103 C98 C99 119.1(7)
C103 C98 P5 119.4(7)
C99 C98 P5 120.9(5)
C98 C99 C100 121.1(8)
C98 C99 H99A 119.4
C100 C99 H99A 119.4
C101 C100 C99 119.9(10)
C101 C100 H10A 120.1
C99 C100 H10A 120.1
C100 C101 C102 120.0(9)
C100 C101 H10B 120.0
C102 C101 H10B 120.0
C101 C102 C103 121.1(10)
C101 C102 H10C 119.4
C103 C102 H10C 119.4
C98 C103 C102 118.8(10)
C98 C103 H10D 120.6
C102 C103 H10D 120.6
F1 P6 F2 179.3(5)
F1 P6 F3 87.7(4)
F2 P6 F3 93.1(4)
F1 P6 F4 90.8(4)
F2 P6 F4 89.2(4)
F3 P6 F4 90.1(3)
F1 P6 F5 91.8(4)
F2 P6 F5 88.2(4)
F3 P6 F5 89.7(4)
F4 P6 F5 177.4(4)
F1 P6 F6 93.0(4)
F2 P6 F6 86.3(4)
F3 P6 F6 179.2(4)
F4 P6 F6 89.4(3)
F5 P6 F6 90.7(4)
F8 P7 F9 90.9(5)
F8 P7 F10 90.7(5)
F9 P7 F10 91.2(5)
F8 P7 F12 90.3(5)
F9 P7 F12 89.9(5)
F10 P7 F12 178.5(6)
F8 P7 F11 90.3(5)
F9 P7 F11 178.4(6)
F10 P7 F11 89.9(5)
F12 P7 F11 89.0(5)
F8 P7 F7 178.6(6)
F9 P7 F7 90.2(5)
F10 P7 F7 90.3(5)
F12 P7 F7 88.7(5)
F11 P7 F7 88.6(5)
F15 P8 F13 92.7(5)
F15 P8 F16 91.5(4)
F13 P8 F16 91.7(4)
F15 P8 F18 88.9(4)
F13 P8 F18 90.8(4)
F16 P8 F18 177.4(5)
F15 P8 F17 177.1(5)
F13 P8 F17 89.6(4)
F16 P8 F17 90.2(4)
F18 P8 F17 89.3(4)
F15 P8 F14 91.0(4)
F13 P8 F14 175.7(5)
F16 P8 F14 90.2(4)
F18 P8 F14 87.2(4)
F17 P8 F14 86.6(4)

loop_
_geom_bond_atom_site_label_1
_geom_bond_atom_site_label_2
_geom_bond_distance
Ru1 N4 2.022(5)
Ru1 C2 2.030(6)
Ru1 C1 2.066(6)
Ru1 N3 2.110(5)
Ru1 N5 2.121(5)
Ru1 P1 2.3525(18)
Fe1 N1 1.935(5)
Fe1 C45 2.049(8)
Fe1 C44 2.061(9)
Fe1 C46 2.079(8)
Fe1 C43 2.094(8)
Fe1 C42 2.108(8)
Fe1 P2 2.198(2)
Fe1 P3 2.207(2)
Fe2 N2 1.923(5)
Fe2 C77 2.084(6)
Fe2 C73 2.106(6)
Fe2 C76 2.127(6)
Fe2 C74 2.139(7)
Fe2 C75 2.150(7)
Fe2 P5 2.265(2)
Fe2 P4 2.2762(19)
P1 C36 1.827(6)
P1 C30 1.842(6)
P1 C24 1.845(7)
P2 C55 1.820(7)
P2 C49 1.847(7)
P2 C47 1.865(7)
P3 C48 1.821(8)
P3 C67 1.830(8)
P3 C61 1.839(7)
P4 C80 1.816(7)
P4 C86 1.820(7)
P4 C78 1.821(6)
P5 C98 1.812(7)
P5 C92 1.828(7)
P5 C79 1.851(7)
N1 C1 1.156(7)
N2 C2 1.156(7)
N3 C3 1.353(7)
N3 C7 1.364(7)
N4 C12 1.348(7)
N4 C8 1.349(7)
N5 C17 1.341(7)
N5 C13 1.364(7)
C3 C4 1.370(9)
C3 H3A 0.9300
C4 C5 1.378(10)
C4 H4A 0.9300
C5 C6 1.375(9)
C5 H5A 0.9300
C6 C7 1.381(8)
C6 H6A 0.9300
C7 C8 1.483(8)
C8 C9 1.389(8)
C9 C10 1.395(8)
C9 H9A 0.9300
C10 C11 1.403(9)
C10 C18 1.495(8)
C11 C12 1.378(8)
C11 H11A 0.9300
C12 C13 1.473(8)
C13 C14 1.379(8)
C14 C15 1.363(9)
C14 H14A 0.9300
C15 C16 1.377(10)
C15 H15A 0.9300
C16 C17 1.359(9)
C16 H16A 0.9300
C17 H17A 0.9300
C18 C23 1.384(10)
C18 C19 1.385(11)
C19 C20 1.391(12)
C19 H19A 0.9300
C20 C21 1.379(15)
C20 H20A 0.9300
C21 C22 1.354(15)
C21 H21A 0.9300
C22 C23 1.375(11)
C22 H22A 0.9300
C23 H23A 0.9300
C24 C25 1.387(9)
C24 C29 1.392(9)
C25 C26 1.382(10)
C25 H25A 0.9300
C26 C27 1.374(12)
C26 H26A 0.9300
C27 C28 1.386(12)
C27 H27A 0.9300
C28 C29 1.362(11)
C28 H28A 0.9300
C29 H29A 0.9300
C30 C35 1.374(9)
C30 C31 1.382(9)
C31 C32 1.385(9)
C31 H31A 0.9300
C32 C33 1.373(11)
C32 H32A 0.9300
C33 C34 1.385(12)
C33 H33A 0.9300
C34 C35 1.396(10)
C34 H34A 0.9300
C35 H35A 0.9300
C36 C41 1.396(10)
C36 C37 1.399(9)
C37 C38 1.393(10)
C37 H37A 0.9300
C38 C39 1.368(12)
C38 H38A 0.9300
C39 C40 1.384(12)
C39 H39A 0.9300
C40 C41 1.386(10)
C40 H40A 0.9300
C41 H41A 0.9300
C42 C43 1.387(12)
C42 C46 1.390(12)
C42 H42A 0.9800
C43 C44 1.393(13)
C43 H43A 0.9800
C44 C45 1.388(14)
C44 H44A 0.9800
C45 C46 1.367(14)
C45 H45A 0.9800
C46 H46A 0.9800
C47 C48 1.530(10)
C47 H47A 0.9700
C47 H47B 0.9700
C48 H48A 0.9700
C48 H48B 0.9700
C49 C54 1.392(12)
C49 C50 1.393(11)
C50 C51 1.405(11)
C50 H50A 0.9300
C51 C52 1.356(15)
C51 H51A 0.9300
C52 C53 1.367(16)
C52 H52A 0.9300
C53 C54 1.416(13)
C53 H53A 0.9300
C54 H54A 0.9300
C55 C60 1.384(10)
C55 C56 1.405(9)
C56 C57 1.385(11)
C56 H56A 0.9300
C57 C58 1.373(12)
C57 H57A 0.9300
C58 C59 1.387(12)
C58 H58A 0.9300
C59 C60 1.384(10)
C59 H59A 0.9300
C60 H60A 0.9300
C61 C62 1.320(14)
C61 C66 1.371(12)
C62 C63 1.460(17)
C62 H62A 0.9300
C63 C64 1.335(19)
C63 H63A 0.9300
C64 C65 1.308(18)
C64 H64A 0.9300
C65 C66 1.363(13)
C65 H65A 0.9300
C66 H66A 0.9300
C67 C68 1.380(11)
C67 C72 1.401(13)
C68 C69 1.402(11)
C68 H68A 0.9300
C69 C70 1.341(14)
C69 H69A 0.9300
C70 C71 1.359(16)
C70 H70A 0.9300
C71 C72 1.436(15)
C71 H71A 0.9300
C72 H72A 0.9300
C73 C74 1.404(11)
C73 C77 1.418(9)
C73 H73A 0.9800
C74 C75 1.389(11)
C74 H74A 0.9800
C75 C76 1.403(11)
C75 H75A 0.9800
C76 C77 1.412(9)
C76 H76A 0.9800
C77 H77A 0.9800
C78 C79 1.530(9)
C78 H78A 0.9700
C78 H78B 0.9700
C79 H79A 0.9700
C79 H79B 0.9700
C80 C81 1.372(11)
C80 C85 1.406(11)
C81 C82 1.429(13)
C81 H81A 0.9300
C82 C83 1.367(17)
C82 H82A 0.9300
C83 C84 1.361(17)
C83 H83A 0.9300
C84 C85 1.435(13)
C84 H84A 0.9300
C85 H85A 0.9300
C86 C87 1.354(10)
C86 C91 1.387(10)
C87 C88 1.398(12)
C87 H87A 0.9300
C88 C89 1.342(14)
C88 H88A 0.9300
C89 C90 1.358(13)
C89 H89A 0.9300
C90 C91 1.380(11)
C90 H90A 0.9300
C91 H91A 0.9300
C92 C97 1.351(11)
C92 C93 1.360(11)
C93 C94 1.418(14)
C93 H93A 0.9300
C94 C95 1.315(15)
C94 H94A 0.9300
C95 C96 1.323(15)
C95 H95A 0.9300
C96 C97 1.390(13)
C96 H96A 0.9300
C97 H97A 0.9300
C98 C103 1.384(10)
C98 C99 1.384(11)
C99 C100 1.402(10)
C99 H99A 0.9300
C100 C101 1.361(14)
C100 H10A 0.9300
C101 C102 1.367(14)
C101 H10B 0.9300
C102 C103 1.421(12)
C102 H10C 0.9300
C103 H10D 0.9300
P6 F1 1.554(6)
P6 F2 1.559(6)
P6 F3 1.570(5)
P6 F4 1.576(6)
P6 F5 1.582(6)
P6 F6 1.588(6)
P7 F8 1.580(5)
P7 F9 1.580(5)
P7 F10 1.580(5)
P7 F12 1.591(5)
P7 F11 1.592(5)
P7 F7 1.593(5)
P8 F15 1.564(5)
P8 F13 1.566(5)
P8 F16 1.570(5)
P8 F18 1.591(4)
P8 F17 1.595(4)
P8 F14 1.597(5)
